data_4117489
loop_
_publ_author_name
'Ann Christin Jahnke'
'Kevin Pr\"opper'
'Catherine Bronner'
'J\"org Teichgr\"aber'
'Sebastian Dechert'
'Michael John'
'Oliver S. Wenger'
'Franc Meyer'

_publ_contact_author_address
; Institut f\"ur Anorganische Chemie
  Georg August Universit\"at G\"ottingen
  Tammannstra\&se 4
  D-37077 G\"ottingen
  Germany
;
_publ_contact_author_email franc.meyer@chemie.uni-goettingen.de
_publ_contact_author_fax 49(551)393063
_publ_contact_author_name 'Prof. Dr. Franc Meyer'
_publ_contact_author_phone 49(551)393012
_publ_section_title
;
 A New Dimension in Cyclic Coinage Metal Pyrazolates: Decoration with a
 Second Ring of Coinage Metals Supported by Inter-ring Metallophilic
 Interactions
;
_journal_name_full 'Journal of the American Chemical Society'
_journal_page_first 2938
_journal_page_last 2941
_journal_paper_doi 10.1021/ja211549e
_journal_volume 134
_journal_year 2012
_chemical_formula_moiety 'C69 H57 Ag3 N6 S6'
_chemical_formula_sum 'C69 H57 Ag3 N6 S6'
_chemical_formula_weight 1486.18
_space_group_IT_number 2
_symmetry_cell_setting triclinic
_symmetry_space_group_name_Hall '-P 1'
_symmetry_space_group_name_H-M 'P -1'
_atom_sites_solution_hydrogens geom
_atom_sites_solution_primary direct
_atom_sites_solution_secondary difmap
_audit_creation_method SHELXL-97
_audit_update_record
;
2011-12-07 # Formatted by publCIF
;
_cell_angle_alpha 112.6740(10)
_cell_angle_beta 93.4020(10)
_cell_angle_gamma 108.5130(10)
_cell_formula_units_Z 2
_cell_length_a 14.0463(4)
_cell_length_b 15.4461(4)
_cell_length_c 16.3208(5)
_cell_measurement_reflns_used 9904
_cell_measurement_temperature 100(2)
_cell_measurement_theta_max 71.49
_cell_measurement_theta_min 3.000
_cell_volume 3030.65(15)
_computing_cell_refinement 'SAINT (Bruker 2009)'
_computing_data_collection 'APEX2 (Bruker 2009)'
_computing_data_reduction 'SAINT (Bruker 2009)'
_computing_molecular_graphics 'SHELXTL (Bruker 2009)'
_computing_structure_refinement 'SHELXL-97 (Sheldrick, 2008)'
_computing_structure_solution 'SHELXS-97 (Sheldrick, 2008)'
_diffrn_ambient_temperature 100(2)
_diffrn_detector_area_resol_mean 0
_diffrn_measured_fraction_theta_full 0.964
_diffrn_measured_fraction_theta_max 0.964
_diffrn_measurement_device_type 'Bruker SMART 6000'
_diffrn_measurement_method 'omega scans'
_diffrn_radiation_monochromator 'INCOATEC multilayer optics'
_diffrn_radiation_source 'rotating anode'
_diffrn_radiation_type CuK\a
_diffrn_radiation_wavelength 1.54178
_diffrn_reflns_av_R_equivalents 0.0516
_diffrn_reflns_av_sigmaI/netI 0.0323
_diffrn_reflns_limit_h_max 17
_diffrn_reflns_limit_h_min -17
_diffrn_reflns_limit_k_max 19
_diffrn_reflns_limit_k_min -19
_diffrn_reflns_limit_l_max 16
_diffrn_reflns_limit_l_min -18
_diffrn_reflns_number 67180
_diffrn_reflns_theta_full 72.21
_diffrn_reflns_theta_max 72.21
_diffrn_reflns_theta_min 3.00
_diffrn_standards_decay_% 0
_diffrn_standards_interval_count 0
_diffrn_standards_interval_time 0
_diffrn_standards_number 0
_exptl_absorpt_coefficient_mu 10.011
_exptl_absorpt_correction_T_max 0.4696
_exptl_absorpt_correction_T_min 0.2402
_exptl_absorpt_correction_type multi-scan
_exptl_absorpt_process_details 'SADABS (Sheldrick, 1996)'
_exptl_crystal_colour colorless
_exptl_crystal_density_diffrn 1.629
_exptl_crystal_description block
_exptl_crystal_F_000 1500
_exptl_crystal_size_max 0.40
_exptl_crystal_size_mid 0.05
_exptl_crystal_size_min 0.03
_refine_diff_density_max 0.837
_refine_diff_density_min -0.462
_refine_diff_density_rms 0.087
_refine_ls_extinction_method none
_refine_ls_goodness_of_fit_ref 1.065
_refine_ls_hydrogen_treatment constr
_refine_ls_matrix_type full
_refine_ls_number_parameters 825
_refine_ls_number_reflns 11527
_refine_ls_number_restraints 170
_refine_ls_restrained_S_all 1.060
_refine_ls_R_factor_all 0.0358
_refine_ls_R_factor_gt 0.0286
_refine_ls_shift/su_max 0.002
_refine_ls_shift/su_mean 0.000
_refine_ls_structure_factor_coef Fsqd
_refine_ls_weighting_details 'calc w=1/[\s^2^(Fo^2^)+(0.0457P)^2^+0.0943P] where P=(Fo^2^+2Fc^2^)/3'
_refine_ls_weighting_scheme calc
_refine_ls_wR_factor_gt 0.0702
_refine_ls_wR_factor_ref 0.0754
_reflns_number_gt 9764
_reflns_number_total 11527
_reflns_threshold_expression >2sigma(I)
_cod_data_source_file ja211549e_si_002_5.cif
_cod_data_source_block 1c
_cod_database_code 4117489

loop_
_symmetry_equiv_pos_as_xyz
'x, y, z'
'-x, -y, -z'

loop_
_atom_site_label
_atom_site_type_symbol
_atom_site_fract_x
_atom_site_fract_y
_atom_site_fract_z
_atom_site_U_iso_or_equiv
_atom_site_adp_type
_atom_site_occupancy
_atom_site_symmetry_multiplicity
_atom_site_calc_flag
_atom_site_refinement_flags
_atom_site_disorder_assembly
_atom_site_disorder_group
Ag1 Ag 0.121894(15) 0.474357(14) 0.431275(13) 0.02498(6) Uani 1 1 d . . .
Ag2 Ag 0.220104(15) 0.484443(14) 0.637416(13) 0.02407(6) Uani 1 1 d . . .
S6 S 0.15510(5) 0.54642(6) 0.25995(5) 0.02827(14) Uani 1 1 d . . .
S3 S 0.37812(6) 0.51709(5) 0.81233(5) 0.03048(15) Uani 1 1 d . . .
Ag3 Ag 0.119018(15) 0.669246(15) 0.644192(13) 0.02529(6) Uani 1 1 d . . .
S5 S 0.12404(6) 0.88078(5) 0.66845(5) 0.03031(15) Uani 1 1 d . . .
S4 S 0.32554(7) 0.92558(6) 0.87571(5) 0.03494(17) Uani 1 1 d D . .
S2 S 0.49137(6) 0.43247(6) 0.63744(5) 0.03467(17) Uani 1 1 d . . .
S1 S 0.10785(7) 0.25524(7) 0.21685(6) 0.03964(18) Uani 1 1 d D . .
N2 N 0.24474(18) 0.39027(17) 0.51685(16) 0.0240(5) Uani 1 1 d . . .
N6 N 0.05175(18) 0.57749(17) 0.43676(16) 0.0240(5) Uani 1 1 d . . .
N5 N 0.04892(17) 0.64904(17) 0.51727(16) 0.0237(5) Uani 1 1 d . . .
N1 N 0.21230(18) 0.39084(17) 0.43686(16) 0.0256(5) Uani 1 1 d . A .
N3 N 0.20935(18) 0.59152(17) 0.75892(16) 0.0242(5) Uani 1 1 d . . .
N4 N 0.19133(18) 0.67492(17) 0.76319(16) 0.0250(5) Uani 1 1 d . B .
C54 C 0.2374(2) 0.6039(2) 0.84331(19) 0.0237(6) Uani 1 1 d . . .
C31 C 0.0227(2) 0.7181(2) 0.50038(19) 0.0231(5) Uani 1 1 d . . .
C3 C 0.3897(2) 0.1727(2) 0.3836(2) 0.0278(6) Uani 1 1 d . . .
H3A H 0.3425 0.1470 0.4155 0.033 Uiso 1 1 calc R . .
C1 C 0.3242(2) 0.3121(2) 0.41434(19) 0.0244(6) Uani 1 1 d . A .
C2 C 0.3915(2) 0.2588(2) 0.37261(19) 0.0249(6) Uani 1 1 d . . .
C7 C 0.4608(2) 0.2931(2) 0.3240(2) 0.0291(6) Uani 1 1 d . . .
H7A H 0.4637 0.3515 0.3158 0.035 Uiso 1 1 calc R . .
C47 C 0.2391(2) 0.6967(2) 0.9064(2) 0.0250(6) Uani 1 1 d . B .
C16 C 0.0287(2) 0.6033(2) 0.37004(19) 0.0241(5) Uani 1 1 d . . .
C62 C 0.3116(2) 0.3428(2) 0.50425(19) 0.0234(5) Uani 1 1 d . . .
C48 C 0.2661(2) 0.7402(2) 1.0060(2) 0.0280(6) Uani 1 1 d . . .
C32 C 0.0113(2) 0.8044(2) 0.5767(2) 0.0277(6) Uani 1 1 d . . .
H32A H -0.0475 0.7775 0.6020 0.033 Uiso 1 1 calc R . .
H32B H -0.0053 0.8485 0.5521 0.033 Uiso 1 1 calc R . .
C33 C 0.2155(2) 0.9419(2) 0.6186(2) 0.0276(6) Uani 1 1 d . . .
C38 C 0.3161(3) 0.9949(2) 0.6695(2) 0.0328(7) Uani 1 1 d . . .
H38A H 0.3328 0.9954 0.7270 0.039 Uiso 1 1 calc R . .
C17 C 0.0255(2) 0.5384(2) 0.27361(19) 0.0258(6) Uani 1 1 d . . .
H17A H -0.0036 0.5614 0.2328 0.031 Uiso 1 1 calc R . .
H17B H -0.0188 0.4675 0.2574 0.031 Uiso 1 1 calc R . .
C8 C 0.2599(2) 0.3448(2) 0.37492(19) 0.0248(6) Uani 1 1 d . . .
C55 C 0.2650(2) 0.5246(2) 0.8593(2) 0.0294(6) Uani 1 1 d . . .
H55A H 0.2073 0.4585 0.8292 0.035 Uiso 1 1 calc R . .
H55B H 0.2798 0.5428 0.9252 0.035 Uiso 1 1 calc R . .
C53 C 0.2292(2) 0.6838(2) 1.0541(2) 0.0292(6) Uani 1 1 d . . .
H53A H 0.1849 0.6151 1.0221 0.035 Uiso 1 1 calc R . .
C63 C 0.3623(2) 0.3353(2) 0.5835(2) 0.0262(6) Uani 1 1 d . . .
H63A H 0.3672 0.2679 0.5626 0.031 Uiso 1 1 calc R . .
H63B H 0.3187 0.3411 0.6293 0.031 Uiso 1 1 calc R . .
C9 C 0.2385(2) 0.3360(2) 0.2801(2) 0.0315(6) Uani 1 1 d . A .
H9A H 0.2866 0.3091 0.2462 0.038 Uiso 1 1 calc R . .
H9B H 0.2525 0.4043 0.2833 0.038 Uiso 1 1 calc R . .
C40 C 0.2014(2) 0.8393(2) 0.8778(2) 0.0303(6) Uani 1 1 d . B .
H40A H 0.1865 0.8638 0.9394 0.036 Uiso 1 1 calc R . .
H40B H 0.1456 0.8350 0.8347 0.036 Uiso 1 1 calc R . .
C18 C 0.1387(2) 0.4695(2) 0.1427(2) 0.0286(6) Uani 1 1 d . . .
C52 C 0.2562(3) 0.7268(3) 1.1487(2) 0.0350(7) Uani 1 1 d . . .
H52A H 0.2300 0.6871 1.1804 0.042 Uiso 1 1 calc R . .
C34 C 0.1930(3) 0.9419(2) 0.5346(2) 0.0359(7) Uani 1 1 d . . .
H34A H 0.1248 0.9073 0.4998 0.043 Uiso 1 1 calc R . .
C69 C 0.5774(2) 0.2925(2) 0.6270(2) 0.0355(7) Uani 1 1 d . . .
H69A H 0.5422 0.2836 0.6729 0.043 Uiso 1 1 calc R . .
C49 C 0.3319(3) 0.8406(3) 1.0557(2) 0.0411(8) Uani 1 1 d . . .
H49A H 0.3587 0.8808 1.0245 0.049 Uiso 1 1 calc R . .
C5 C 0.5239(3) 0.1596(3) 0.2998(2) 0.0353(7) Uani 1 1 d . . .
H5A H 0.5689 0.1262 0.2755 0.042 Uiso 1 1 calc R . .
C30 C -0.0114(2) 0.7522(2) 0.3613(2) 0.0309(7) Uani 1 1 d . . .
C4 C 0.4559(3) 0.1247(2) 0.3483(2) 0.0324(7) Uani 1 1 d . . .
H4A H 0.4547 0.0673 0.3575 0.039 Uiso 1 1 calc R . .
C23 C 0.0455(2) 0.4192(2) 0.0808(2) 0.0335(7) Uani 1 1 d . . .
H23A H -0.0158 0.4240 0.1002 0.040 Uiso 1 1 calc R . .
C22 C 0.0427(3) 0.3615(3) -0.0104(2) 0.0378(7) Uani 1 1 d . . .
H22A H -0.0211 0.3267 -0.0528 0.045 Uiso 1 1 calc R . .
C57 C 0.4935(3) 0.4389(3) 0.8814(2) 0.0406(8) Uani 1 1 d . . .
H57A H 0.5455 0.5043 0.9038 0.049 Uiso 1 1 calc R . .
C36 C 0.3689(3) 1.0450(2) 0.5517(2) 0.0390(7) Uani 1 1 d . . .
H36A H 0.4211 1.0799 0.5288 0.047 Uiso 1 1 calc R . .
C68 C 0.6375(3) 0.2367(3) 0.5912(3) 0.0480(10) Uani 1 1 d . . .
H68A H 0.6422 0.1879 0.6114 0.058 Uiso 1 1 calc R . .
C19 C 0.2279(2) 0.4624(3) 0.1132(2) 0.0359(7) Uani 1 1 d . . .
H19A H 0.2917 0.4966 0.1553 0.043 Uiso 1 1 calc R . .
C20 C 0.2239(3) 0.4058(3) 0.0226(2) 0.0404(8) Uani 1 1 d . . .
H20A H 0.2852 0.4017 0.0027 0.048 Uiso 1 1 calc R . .
C35 C 0.2701(3) 0.9924(2) 0.5013(2) 0.0387(7) Uani 1 1 d . . .
H35A H 0.2544 0.9905 0.4431 0.046 Uiso 1 1 calc R . .
C37 C 0.3912(3) 1.0464(3) 0.6362(2) 0.0378(7) Uani 1 1 d . . .
H37A H 0.4590 1.0832 0.6717 0.045 Uiso 1 1 calc R . .
C25 C 0.0509(3) 0.7746(3) 0.3031(2) 0.0399(8) Uani 1 1 d . . .
H25A H 0.1013 0.7454 0.2884 0.048 Uiso 1 1 calc R . .
C59 C 0.4372(4) 0.2682(3) 0.8644(3) 0.0516(10) Uani 1 1 d . . .
H59A H 0.4506 0.2160 0.8742 0.062 Uiso 1 1 calc R . .
C58 C 0.5134(3) 0.3619(3) 0.8945(3) 0.0502(10) Uani 1 1 d . . .
H58A H 0.5797 0.3742 0.9244 0.060 Uiso 1 1 calc R . .
C61 C 0.3219(3) 0.3251(2) 0.8044(2) 0.0366(7) Uani 1 1 d . . .
H61A H 0.2564 0.3120 0.7723 0.044 Uiso 1 1 calc R . .
C29 C -0.0866(3) 0.7941(2) 0.3808(2) 0.0390(8) Uani 1 1 d . . .
H29A H -0.1313 0.7782 0.4186 0.047 Uiso 1 1 calc R . .
C60 C 0.3411(3) 0.2496(3) 0.8198(3) 0.0461(9) Uani 1 1 d . . .
H60A H 0.2882 0.1850 0.7998 0.055 Uiso 1 1 calc R . .
C50 C 0.3588(3) 0.8826(3) 1.1494(2) 0.0478(9) Uani 1 1 d . . .
H50A H 0.4040 0.9511 1.1818 0.057 Uiso 1 1 calc R . .
C51 C 0.3204(3) 0.8258(3) 1.1962(2) 0.0413(8) Uani 1 1 d . . .
H51A H 0.3383 0.8550 1.2606 0.050 Uiso 1 1 calc R . .
C67 C 0.6907(3) 0.2520(3) 0.5259(3) 0.0517(11) Uani 1 1 d . . .
H67A H 0.7328 0.2147 0.5025 0.062 Uiso 1 1 calc R . .
C66 C 0.6825(3) 0.3209(3) 0.4951(2) 0.0487(9) Uani 1 1 d . . .
H66A H 0.7188 0.3305 0.4501 0.058 Uiso 1 1 calc R . .
C65 C 0.6225(2) 0.3762(3) 0.5286(2) 0.0376(7) Uani 1 1 d . . .
H65A H 0.6171 0.4238 0.5070 0.045 Uiso 1 1 calc R . .
C28 C -0.0953(4) 0.8602(3) 0.3436(3) 0.0578(13) Uani 1 1 d . . .
H28A H -0.1456 0.8898 0.3576 0.069 Uiso 1 1 calc R . .
C26 C 0.0394(4) 0.8393(3) 0.2667(3) 0.0583(12) Uani 1 1 d . . .
H26A H 0.0819 0.8537 0.2268 0.070 Uiso 1 1 calc R . .
C27 C -0.0329(4) 0.8828(3) 0.2877(3) 0.0675(15) Uani 1 1 d . . .
H27A H -0.0393 0.9281 0.2635 0.081 Uiso 1 1 calc R . .
C64 C 0.5696(2) 0.3615(2) 0.5947(2) 0.0300(6) Uani 1 1 d . . .
C39 C 0.2092(2) 0.7387(2) 0.85113(19) 0.0258(6) Uani 1 1 d . . .
C21 C 0.1305(3) 0.3548(3) -0.0392(2) 0.0389(7) Uani 1 1 d . . .
H21A H 0.1278 0.3154 -0.1013 0.047 Uiso 1 1 calc R . .
C24 C 0.0088(2) 0.6925(2) 0.4072(2) 0.0247(6) Uani 1 1 d . . .
C56 C 0.3983(2) 0.4199(2) 0.8359(2) 0.0301(6) Uani 1 1 d . . .
C6 C 0.5254(3) 0.2436(3) 0.2874(2) 0.0350(7) Uani 1 1 d . . .
H6A H 0.5710 0.2675 0.2534 0.042 Uiso 1 1 calc R . .
C10_1 C 0.1237(4) 0.1320(3) 0.1823(4) 0.0291(19) Uani 0.478(5) 1 d PGD A 1
C11_1 C 0.2150(3) 0.1166(3) 0.1695(3) 0.0321(15) Uani 0.478(5) 1 d PG A 1
H11A_1 H 0.2773 0.1726 0.1852 0.039 Uiso 0.478(5) 1 calc PR A 1
C12_1 C 0.2152(3) 0.0191(3) 0.1339(4) 0.0370(17) Uani 0.478(5) 1 d PG A 1
H12A_1 H 0.2776 0.0086 0.1251 0.044 Uiso 0.478(5) 1 calc PR A 1
C13_1 C 0.1241(4) -0.0629(2) 0.1110(4) 0.042(2) Uani 0.478(5) 1 d PG A 1
H13A_1 H 0.1242 -0.1296 0.0866 0.051 Uiso 0.478(5) 1 calc PR A 1
C14_1 C 0.0328(3) -0.0475(3) 0.1238(4) 0.0400(18) Uani 0.478(5) 1 d PG A 1
H14A_1 H -0.0295 -0.1036 0.1081 0.048 Uiso 0.478(5) 1 calc PR A 1
C15_1 C 0.0326(3) 0.0499(4) 0.1594(4) 0.0361(17) Uani 0.478(5) 1 d PG A 1
H15A_1 H -0.0298 0.0605 0.1682 0.043 Uiso 0.478(5) 1 calc PR A 1
C10A_1 C 0.0961(3) 0.1307(2) 0.1728(2) 0.036(2) Uani 0.522(5) 1 d PGD A 2
C11A_1 C 0.1684(3) 0.1012(3) 0.2051(2) 0.0423(18) Uani 0.522(5) 1 d PG A 2
H11B_1 H 0.2220 0.1490 0.2560 0.051 Uiso 0.522(5) 1 calc PR A 2
C12A_1 C 0.1622(4) 0.0019(3) 0.1629(3) 0.0474(19) Uani 0.522(5) 1 d PG A 2
H12B_1 H 0.2116 -0.0183 0.1850 0.057 Uiso 0.522(5) 1 calc PR A 2
C13A_1 C 0.0838(3) -0.0681(2) 0.0884(2) 0.045(2) Uani 0.522(5) 1 d PG A 2
H13B_1 H 0.0795 -0.1360 0.0596 0.053 Uiso 0.522(5) 1 calc PR A 2
C14A_1 C 0.0115(3) -0.0386(3) 0.0561(2) 0.048(2) Uani 0.522(5) 1 d PG A 2
H14B_1 H -0.0421 -0.0863 0.0052 0.058 Uiso 0.522(5) 1 calc PR A 2
C15A_1 C 0.0176(3) 0.0608(3) 0.0983(2) 0.0441(18) Uani 0.522(5) 1 d PG A 2
H15B_1 H -0.0318 0.0810 0.0762 0.053 Uiso 0.522(5) 1 calc PR A 2
C41_2 C 0.3269(7) 1.0497(5) 0.9442(6) 0.032(3) Uani 0.52(2) 1 d PRDU B 1
C44_2 C 0.3463(8) 1.2451(5) 1.0531(7) 0.054(3) Uani 0.52(2) 1 d PRU B 1
H44A_2 H 0.3531 1.3124 1.0904 0.065 Uiso 0.52(2) 1 d PR B 1
C42_2 C 0.2527(6) 1.0798(5) 0.9264(9) 0.031(2) Uani 0.52(2) 1 d PU B 1
H42A_2 H 0.1959 1.0344 0.8776 0.037 Uiso 0.52(2) 1 calc PR B 1
C43_2 C 0.2572(6) 1.1775(5) 0.9789(11) 0.040(2) Uani 0.52(2) 1 d PU B 1
H43A_2 H 0.2042 1.1994 0.9667 0.047 Uiso 0.52(2) 1 calc PR B 1
C45_2 C 0.4184(13) 1.2131(8) 1.0661(10) 0.044(3) Uani 0.52(2) 1 d PU B 1
H45A_2 H 0.4779 1.2593 1.1119 0.053 Uiso 0.52(2) 1 calc PR B 1
C46_2 C 0.4132(10) 1.1141(9) 1.0164(11) 0.034(3) Uani 0.52(2) 1 d PU B 1
H46A_2 H 0.4648 1.0915 1.0303 0.040 Uiso 0.52(2) 1 calc PR B 1
C41A_2 C 0.3311(6) 1.0442(5) 0.9535(6) 0.026(3) Uani 0.48(2) 1 d PGDU B 2
C42A_2 C 0.2482(4) 1.0752(4) 0.9661(11) 0.037(3) Uani 0.48(2) 1 d PGU B 2
H42B_2 H 0.1808 1.0289 0.9342 0.044 Uiso 0.48(2) 1 calc PR B 2
C43A_2 C 0.2639(6) 1.1740(4) 1.0252(13) 0.048(4) Uani 0.48(2) 1 d PGU B 2
H43B_2 H 0.2073 1.1951 1.0337 0.058 Uiso 0.48(2) 1 calc PR B 2
C44A_2 C 0.3625(8) 1.2417(4) 1.0718(8) 0.068(4) Uani 0.48(2) 1 d PGU B 2
H44B_2 H 0.3733 1.3092 1.1122 0.082 Uiso 0.48(2) 1 calc PR B 2
C45A_2 C 0.4454(6) 1.2107(7) 1.0592(10) 0.045(4) Uani 0.48(2) 1 d PGU B 2
H45B_2 H 0.5128 1.2570 1.0911 0.054 Uiso 0.48(2) 1 calc PR B 2
C46A_2 C 0.4297(5) 1.1120(8) 1.0001(10) 0.040(4) Uani 0.48(2) 1 d PGU B 2
H46B_2 H 0.4863 1.0908 0.9916 0.047 Uiso 0.48(2) 1 calc PR B 2

loop_
_atom_site_aniso_label
_atom_site_aniso_U_11
_atom_site_aniso_U_22
_atom_site_aniso_U_33
_atom_site_aniso_U_23
_atom_site_aniso_U_13
_atom_site_aniso_U_12
Ag1 0.02816(11) 0.02448(10) 0.02724(11) 0.01157(8) 0.00787(7) 0.01488(8)
Ag2 0.02739(10) 0.02084(10) 0.02368(10) 0.00646(7) 0.00820(7) 0.01184(8)
S6 0.0244(3) 0.0356(4) 0.0245(3) 0.0123(3) 0.0064(2) 0.0111(3)
S3 0.0281(3) 0.0282(4) 0.0380(4) 0.0135(3) 0.0077(3) 0.0147(3)
Ag3 0.02950(11) 0.02813(11) 0.02364(11) 0.01314(8) 0.00825(7) 0.01431(8)
S5 0.0360(4) 0.0256(3) 0.0283(4) 0.0123(3) 0.0042(3) 0.0095(3)
S4 0.0496(5) 0.0290(4) 0.0355(4) 0.0171(3) 0.0219(3) 0.0198(3)
S2 0.0279(4) 0.0264(4) 0.0420(4) 0.0062(3) 0.0052(3) 0.0113(3)
S1 0.0456(5) 0.0455(5) 0.0323(4) 0.0169(3) 0.0033(3) 0.0231(4)
N2 0.0267(12) 0.0230(11) 0.0229(12) 0.0085(9) 0.0067(9) 0.0112(9)
N6 0.0274(12) 0.0229(11) 0.0258(12) 0.0118(9) 0.0087(9) 0.0120(10)
N5 0.0227(11) 0.0239(11) 0.0294(12) 0.0139(9) 0.0084(9) 0.0111(9)
N1 0.0277(12) 0.0223(11) 0.0297(13) 0.0107(9) 0.0082(9) 0.0128(10)
N3 0.0284(12) 0.0203(11) 0.0250(12) 0.0082(9) 0.0072(9) 0.0120(10)
N4 0.0292(12) 0.0244(12) 0.0248(12) 0.0100(9) 0.0070(9) 0.0146(10)
C54 0.0246(13) 0.0236(13) 0.0263(14) 0.0109(11) 0.0066(10) 0.0126(11)
C31 0.0221(13) 0.0214(13) 0.0272(14) 0.0115(11) 0.0071(10) 0.0080(11)
C3 0.0327(15) 0.0256(14) 0.0279(15) 0.0113(11) 0.0109(11) 0.0136(12)
C1 0.0236(13) 0.0193(13) 0.0301(15) 0.0091(11) 0.0088(10) 0.0087(11)
C2 0.0269(14) 0.0221(13) 0.0254(14) 0.0076(10) 0.0069(10) 0.0116(11)
C7 0.0332(15) 0.0322(15) 0.0308(16) 0.0173(12) 0.0123(12) 0.0172(13)
C47 0.0264(14) 0.0222(13) 0.0280(15) 0.0107(11) 0.0072(10) 0.0106(11)
C16 0.0226(13) 0.0255(14) 0.0274(14) 0.0130(11) 0.0074(10) 0.0103(11)
C62 0.0246(13) 0.0201(13) 0.0249(14) 0.0086(10) 0.0080(10) 0.0084(11)
C48 0.0325(15) 0.0285(15) 0.0263(15) 0.0106(11) 0.0071(11) 0.0164(12)
C32 0.0282(14) 0.0233(14) 0.0314(15) 0.0101(11) 0.0061(11) 0.0114(12)
C33 0.0350(15) 0.0182(13) 0.0314(16) 0.0110(11) 0.0072(11) 0.0113(12)
C38 0.0386(17) 0.0302(15) 0.0297(16) 0.0117(12) 0.0014(12) 0.0150(13)
C17 0.0229(13) 0.0282(14) 0.0280(15) 0.0124(11) 0.0058(10) 0.0109(11)
C8 0.0289(14) 0.0194(13) 0.0267(14) 0.0099(10) 0.0076(10) 0.0096(11)
C55 0.0360(16) 0.0333(16) 0.0316(16) 0.0177(12) 0.0132(12) 0.0228(13)
C53 0.0293(15) 0.0307(15) 0.0304(16) 0.0129(12) 0.0084(11) 0.0145(12)
C63 0.0242(14) 0.0238(14) 0.0293(15) 0.0093(11) 0.0081(11) 0.0092(11)
C9 0.0387(17) 0.0322(16) 0.0305(16) 0.0143(12) 0.0107(12) 0.0198(13)
C40 0.0422(17) 0.0253(15) 0.0301(16) 0.0126(12) 0.0140(12) 0.0189(13)
C18 0.0317(15) 0.0288(15) 0.0266(15) 0.0132(12) 0.0078(11) 0.0107(12)
C52 0.0432(18) 0.0420(18) 0.0299(17) 0.0197(14) 0.0123(13) 0.0220(15)
C34 0.0381(17) 0.0271(15) 0.0373(18) 0.0159(13) -0.0026(13) 0.0047(13)
C69 0.0301(16) 0.0371(17) 0.0339(17) 0.0115(13) -0.0004(12) 0.0114(13)
C49 0.051(2) 0.0312(17) 0.0325(18) 0.0119(13) 0.0089(14) 0.0069(15)
C5 0.0391(17) 0.0442(18) 0.0273(16) 0.0097(13) 0.0109(12) 0.0276(15)
C30 0.0317(15) 0.0224(14) 0.0352(16) 0.0117(12) -0.0042(12) 0.0084(12)
C4 0.0442(18) 0.0246(14) 0.0303(16) 0.0083(12) 0.0072(13) 0.0193(13)
C23 0.0293(15) 0.0366(17) 0.0337(17) 0.0128(13) 0.0085(12) 0.0135(13)
C22 0.0309(16) 0.0380(18) 0.0331(17) 0.0069(13) 0.0013(12) 0.0096(14)
C57 0.0367(18) 0.051(2) 0.0385(18) 0.0187(15) 0.0075(14) 0.0216(16)
C36 0.0427(19) 0.0285(16) 0.045(2) 0.0194(14) 0.0115(14) 0.0066(14)
C68 0.045(2) 0.0381(19) 0.050(2) 0.0051(15) -0.0105(16) 0.0220(16)
C19 0.0280(15) 0.0455(19) 0.0302(16) 0.0132(13) 0.0051(12) 0.0123(14)
C20 0.0334(17) 0.050(2) 0.0345(18) 0.0126(15) 0.0119(13) 0.0165(15)
C35 0.049(2) 0.0284(16) 0.0349(18) 0.0160(13) 0.0028(14) 0.0073(14)
C37 0.0339(17) 0.0362(17) 0.0405(19) 0.0152(14) 0.0040(13) 0.0117(14)
C25 0.0391(18) 0.0372(18) 0.045(2) 0.0249(15) 0.0003(14) 0.0086(14)
C59 0.078(3) 0.055(2) 0.044(2) 0.0243(18) 0.0146(18) 0.048(2)
C58 0.050(2) 0.072(3) 0.044(2) 0.0265(19) 0.0058(16) 0.040(2)
C61 0.0418(18) 0.0332(17) 0.0362(17) 0.0110(13) 0.0051(13) 0.0208(14)
C29 0.0402(18) 0.0259(15) 0.0419(19) 0.0068(13) -0.0079(14) 0.0137(14)
C60 0.063(2) 0.0357(18) 0.045(2) 0.0146(15) 0.0112(17) 0.0289(18)
C50 0.061(2) 0.0338(18) 0.0297(18) 0.0051(14) 0.0027(15) 0.0058(17)
C51 0.052(2) 0.048(2) 0.0199(15) 0.0114(14) 0.0061(13) 0.0188(17)
C67 0.0301(17) 0.055(2) 0.044(2) -0.0083(17) -0.0024(14) 0.0222(17)
C66 0.0292(17) 0.061(2) 0.0345(19) 0.0055(16) 0.0098(13) 0.0087(16)
C65 0.0249(15) 0.0401(18) 0.0325(17) 0.0089(13) 0.0052(12) 0.0010(13)
C28 0.067(3) 0.0322(19) 0.067(3) 0.0140(18) -0.021(2) 0.0253(19)
C26 0.068(3) 0.047(2) 0.060(3) 0.038(2) -0.008(2) 0.006(2)
C27 0.082(3) 0.042(2) 0.077(3) 0.037(2) -0.025(3) 0.012(2)
C64 0.0247(14) 0.0270(15) 0.0306(15) 0.0048(11) 0.0036(11) 0.0097(12)
C39 0.0329(15) 0.0246(14) 0.0259(14) 0.0127(11) 0.0104(11) 0.0151(12)
C21 0.0395(18) 0.0382(18) 0.0286(16) 0.0068(13) 0.0071(13) 0.0106(14)
C24 0.0210(13) 0.0240(14) 0.0320(15) 0.0147(11) 0.0058(10) 0.0084(11)
C56 0.0353(16) 0.0341(16) 0.0276(15) 0.0115(12) 0.0093(12) 0.0230(13)
C6 0.0349(16) 0.0465(19) 0.0316(16) 0.0186(14) 0.0153(12) 0.0209(15)
C10_1 0.036(4) 0.027(4) 0.019(3) 0.004(3) 0.004(3) 0.012(3)
C11_1 0.042(4) 0.034(3) 0.028(4) 0.016(3) 0.013(3) 0.019(3)
C12_1 0.048(4) 0.037(4) 0.040(4) 0.022(3) 0.019(3) 0.024(3)
C13_1 0.073(7) 0.039(5) 0.027(5) 0.019(4) 0.019(4) 0.029(5)
C14_1 0.050(4) 0.037(4) 0.035(4) 0.022(3) 0.009(3) 0.010(3)
C15_1 0.041(4) 0.039(4) 0.033(4) 0.018(3) 0.010(3) 0.017(3)
C10A_1 0.034(4) 0.047(5) 0.031(4) 0.021(3) 0.005(3) 0.016(4)
C11A_1 0.047(4) 0.032(3) 0.043(4) 0.013(3) -0.004(3) 0.016(3)
C12A_1 0.062(5) 0.036(4) 0.042(4) 0.019(3) -0.001(4) 0.015(4)
C13A_1 0.057(6) 0.033(4) 0.042(5) 0.020(3) 0.018(4) 0.008(4)
C14A_1 0.049(4) 0.052(4) 0.023(4) 0.007(3) 0.008(3) 0.003(3)
C15A_1 0.034(3) 0.060(5) 0.035(4) 0.016(3) 0.008(3) 0.018(3)
C41_2 0.053(7) 0.021(4) 0.018(4) 0.004(3) 0.010(4) 0.013(4)
C44_2 0.073(7) 0.019(4) 0.054(6) 0.004(4) 0.019(5) 0.008(4)
C42_2 0.038(3) 0.028(3) 0.032(5) 0.019(3) 0.008(3) 0.011(3)
C43_2 0.051(4) 0.032(3) 0.050(6) 0.028(3) 0.018(3) 0.019(3)
C45_2 0.053(6) 0.030(4) 0.027(4) 0.008(3) 0.006(5) -0.004(4)
C46_2 0.035(4) 0.041(5) 0.029(4) 0.023(3) 0.008(4) 0.008(4)
C41A_2 0.028(5) 0.027(5) 0.035(6) 0.023(4) 0.004(4) 0.015(4)
C42A_2 0.034(3) 0.030(3) 0.048(7) 0.018(4) 0.012(4) 0.011(3)
C43A_2 0.051(4) 0.039(4) 0.070(9) 0.030(4) 0.034(5) 0.024(4)
C44A_2 0.078(8) 0.031(6) 0.075(8) 0.008(5) 0.048(7) 0.008(5)
C45A_2 0.033(5) 0.046(6) 0.047(7) 0.025(4) -0.003(5) -0.003(4)
C46A_2 0.029(4) 0.040(5) 0.057(10) 0.032(5) 0.014(4) 0.007(4)

loop_
_atom_type_symbol
_atom_type_description
_atom_type_scat_dispersion_real
_atom_type_scat_dispersion_imag
_atom_type_scat_source
C C 0.0181 0.0091 'International Tables Vol C Tables 4.2.6.8 and 6.1.1.4'
H H 0.0000 0.0000 'International Tables Vol C Tables 4.2.6.8 and 6.1.1.4'
N N 0.0311 0.0180 'International Tables Vol C Tables 4.2.6.8 and 6.1.1.4'
Ag Ag 0.1306 4.2820 'International Tables Vol C Tables 4.2.6.8 and 6.1.1.4'
S S 0.3331 0.5567 'International Tables Vol C Tables 4.2.6.8 and 6.1.1.4'

loop_
_geom_angle_atom_site_label_1
_geom_angle_atom_site_label_2
_geom_angle_atom_site_label_3
_geom_angle
_geom_angle_site_symmetry_3
N1 Ag1 N6 171.26(9) .
N1 Ag1 Ag3 111.22(7) 2_566
N6 Ag1 Ag3 77.40(7) 2_566
N2 Ag2 N3 173.81(10) .
C18 S6 C17 103.42(14) .
C56 S3 C55 101.46(14) .
N4 Ag3 N5 173.86(9) .
N4 Ag3 Ag1 116.65(7) 2_566
N5 Ag3 Ag1 62.59(6) 2_566
C33 S5 C32 103.64(14) .
C41A_2 S4 C40 103.0(3) .
C41_2 S4 C40 104.3(3) .
C64 S2 C63 101.16(13) .
C10A_1 S1 C9 109.73(15) .
C9 S1 C10_1 97.63(19) .
C62 N2 N1 108.3(2) .
C62 N2 Ag2 128.97(19) .
N1 N2 Ag2 120.56(17) .
C16 N6 N5 108.2(2) .
C16 N6 Ag1 127.76(19) .
N5 N6 Ag1 121.88(17) .
C31 N5 N6 108.4(2) .
C31 N5 Ag3 125.76(19) .
N6 N5 Ag3 123.24(17) .
C8 N1 N2 108.3(2) .
C8 N1 Ag1 130.5(2) .
N2 N1 Ag1 120.46(18) .
C54 N3 N4 108.4(2) .
C54 N3 Ag2 128.52(18) .
N4 N3 Ag2 121.79(18) .
C39 N4 N3 107.9(2) .
C39 N4 Ag3 132.55(18) .
N3 N4 Ag3 118.33(17) .
N3 C54 C47 110.6(2) .
N3 C54 C55 120.1(2) .
C47 C54 C55 129.2(3) .
N5 C31 C24 109.7(2) .
N5 C31 C32 119.9(3) .
C24 C31 C32 130.4(2) .
C4 C3 C2 120.7(3) .
C4 C3 H3A 119.6 .
C2 C3 H3A 119.6 .
C8 C1 C62 104.1(2) .
C8 C1 C2 128.8(3) .
C62 C1 C2 127.1(3) .
C7 C2 C3 117.8(3) .
C7 C2 C1 122.0(3) .
C3 C2 C1 120.2(3) .
C6 C7 C2 121.2(3) .
C6 C7 H7A 119.4 .
C2 C7 H7A 119.4 .
C54 C47 C39 103.1(2) .
C54 C47 C48 128.4(3) .
C39 C47 C48 128.5(3) .
N6 C16 C24 109.6(2) .
N6 C16 C17 120.4(2) .
C24 C16 C17 130.0(2) .
N2 C62 C1 109.6(2) .
N2 C62 C63 119.2(2) .
C1 C62 C63 131.2(3) .
C53 C48 C49 117.5(3) .
C53 C48 C47 122.1(3) .
C49 C48 C47 120.4(3) .
C31 C32 S5 114.7(2) .
C31 C32 H32A 108.6 .
S5 C32 H32A 108.6 .
C31 C32 H32B 108.6 .
S5 C32 H32B 108.6 .
H32A C32 H32B 107.6 .
C34 C33 C38 118.9(3) .
C34 C33 S5 124.4(2) .
C38 C33 S5 116.7(2) .
C37 C38 C33 120.1(3) .
C37 C38 H38A 119.9 .
C33 C38 H38A 119.9 .
C16 C17 S6 108.98(19) .
C16 C17 H17A 109.9 .
S6 C17 H17A 109.9 .
C16 C17 H17B 109.9 .
S6 C17 H17B 109.9 .
H17A C17 H17B 108.3 .
N1 C8 C1 109.6(3) .
N1 C8 C9 119.4(2) .
C1 C8 C9 131.0(3) .
C54 C55 S3 107.7(2) .
C54 C55 H55A 110.2 .
S3 C55 H55A 110.2 .
C54 C55 H55B 110.2 .
S3 C55 H55B 110.2 .
H55A C55 H55B 108.5 .
C48 C53 C52 121.0(3) .
C48 C53 H53A 119.5 .
C52 C53 H53A 119.5 .
C62 C63 S2 113.5(2) .
C62 C63 H63A 108.9 .
S2 C63 H63A 108.9 .
C62 C63 H63B 108.9 .
S2 C63 H63B 108.9 .
H63A C63 H63B 107.7 .
C8 C9 S1 114.5(2) .
C8 C9 H9A 108.6 .
S1 C9 H9A 108.6 .
C8 C9 H9B 108.6 .
S1 C9 H9B 108.6 .
H9A C9 H9B 107.6 .
C39 C40 S4 107.1(2) .
C39 C40 H40A 110.3 .
S4 C40 H40A 110.3 .
C39 C40 H40B 110.3 .
S4 C40 H40B 110.3 .
H40A C40 H40B 108.6 .
C23 C18 C19 119.6(3) .
C23 C18 S6 124.9(2) .
C19 C18 S6 115.5(2) .
C51 C52 C53 120.5(3) .
C51 C52 H52A 119.8 .
C53 C52 H52A 119.8 .
C33 C34 C35 120.1(3) .
C33 C34 H34A 119.9 .
C35 C34 H34A 119.9 .
C64 C69 C68 118.8(4) .
C64 C69 H69A 120.6 .
C68 C69 H69A 120.6 .
C50 C49 C48 121.2(3) .
C50 C49 H49A 119.4 .
C48 C49 H49A 119.4 .
C6 C5 C4 119.1(3) .
C6 C5 H5A 120.4 .
C4 C5 H5A 120.4 .
C25 C30 C29 119.1(3) .
C25 C30 C24 119.7(3) .
C29 C30 C24 121.0(3) .
C3 C4 C5 120.7(3) .
C3 C4 H4A 119.6 .
C5 C4 H4A 119.6 .
C18 C23 C22 119.5(3) .
C18 C23 H23A 120.3 .
C22 C23 H23A 120.3 .
C21 C22 C23 120.8(3) .
C21 C22 H22A 119.6 .
C23 C22 H22A 119.6 .
C56 C57 C58 119.8(4) .
C56 C57 H57A 120.1 .
C58 C57 H57A 120.1 .
C35 C36 C37 119.0(3) .
C35 C36 H36A 120.5 .
C37 C36 H36A 120.5 .
C67 C68 C69 120.2(4) .
C67 C68 H68A 119.9 .
C69 C68 H68A 119.9 .
C20 C19 C18 120.2(3) .
C20 C19 H19A 119.9 .
C18 C19 H19A 119.9 .
C19 C20 C21 120.2(3) .
C19 C20 H20A 119.9 .
C21 C20 H20A 119.9 .
C36 C35 C34 120.9(3) .
C36 C35 H35A 119.6 .
C34 C35 H35A 119.6 .
C38 C37 C36 120.8(3) .
C38 C37 H37A 119.6 .
C36 C37 H37A 119.6 .
C26 C25 C30 120.2(4) .
C26 C25 H25A 119.9 .
C30 C25 H25A 119.9 .
C58 C59 C60 120.2(3) .
C58 C59 H59A 119.9 .
C60 C59 H59A 119.9 .
C59 C58 C57 120.0(3) .
C59 C58 H58A 120.0 .
C57 C58 H58A 120.0 .
C60 C61 C56 119.8(3) .
C60 C61 H61A 120.1 .
C56 C61 H61A 120.1 .
C30 C29 C28 119.2(4) .
C30 C29 H29A 120.4 .
C28 C29 H29A 120.4 .
C59 C60 C61 119.9(4) .
C59 C60 H60A 120.0 .
C61 C60 H60A 120.0 .
C51 C50 C49 120.5(3) .
C51 C50 H50A 119.8 .
C49 C50 H50A 119.8 .
C52 C51 C50 119.3(3) .
C52 C51 H51A 120.3 .
C50 C51 H51A 120.3 .
C66 C67 C68 120.1(3) .
C66 C67 H67A 119.9 .
C68 C67 H67A 119.9 .
C67 C66 C65 120.8(4) .
C67 C66 H66A 119.6 .
C65 C66 H66A 119.6 .
C66 C65 C64 119.2(4) .
C66 C65 H65A 120.4 .
C64 C65 H65A 120.4 .
C27 C28 C29 121.3(4) .
C27 C28 H28A 119.4 .
C29 C28 H28A 119.4 .
C27 C26 C25 120.8(5) .
C27 C26 H26A 119.6 .
C25 C26 H26A 119.6 .
C28 C27 C26 119.4(3) .
C28 C27 H27A 120.3 .
C26 C27 H27A 120.3 .
C69 C64 C65 120.8(3) .
C69 C64 S2 120.0(3) .
C65 C64 S2 119.1(3) .
N4 C39 C47 110.0(2) .
N4 C39 C40 120.6(2) .
C47 C39 C40 129.3(3) .
C22 C21 C20 119.8(3) .
C22 C21 H21A 120.1 .
C20 C21 H21A 120.1 .
C31 C24 C16 104.2(2) .
C31 C24 C30 127.1(3) .
C16 C24 C30 128.4(3) .
C57 C56 C61 120.2(3) .
C57 C56 S3 118.7(3) .
C61 C56 S3 120.9(2) .
C5 C6 C7 120.5(3) .
C5 C6 H6A 119.8 .
C7 C6 H6A 119.8 .
C11_1 C10_1 C15_1 120.0 .
C11_1 C10_1 S1 125.3(3) .
C15_1 C10_1 S1 114.4(3) .
C12_1 C11_1 C10_1 120.0 .
C12_1 C11_1 H11A_1 120.0 .
C10_1 C11_1 H11A_1 120.0 .
C13_1 C12_1 C11_1 120.0 .
C13_1 C12_1 H12A_1 120.0 .
C11_1 C12_1 H12A_1 120.0 .
C12_1 C13_1 C14_1 120.0 .
C12_1 C13_1 H13A_1 120.0 .
C14_1 C13_1 H13A_1 120.0 .
C15_1 C14_1 C13_1 120.0 .
C15_1 C14_1 H14A_1 120.0 .
C13_1 C14_1 H14A_1 120.0 .
C14_1 C15_1 C10_1 120.0 .
C14_1 C15_1 H15A_1 120.0 .
C10_1 C15_1 H15A_1 120.0 .
C11A_1 C10A_1 C15A_1 120.0 .
C11A_1 C10A_1 S1 121.19(15) .
C15A_1 C10A_1 S1 118.56(15) .
C10A_1 C11A_1 C12A_1 120.0 .
C10A_1 C11A_1 H11B_1 120.0 .
C12A_1 C11A_1 H11B_1 120.0 .
C13A_1 C12A_1 C11A_1 120.0 .
C13A_1 C12A_1 H12B_1 120.0 .
C11A_1 C12A_1 H12B_1 120.0 .
C12A_1 C13A_1 C14A_1 120.0 .
C12A_1 C13A_1 H13B_1 120.0 .
C14A_1 C13A_1 H13B_1 120.0 .
C15A_1 C14A_1 C13A_1 120.0 .
C15A_1 C14A_1 H14B_1 120.0 .
C13A_1 C14A_1 H14B_1 120.0 .
C14A_1 C15A_1 C10A_1 120.0 .
C14A_1 C15A_1 H15B_1 120.0 .
C10A_1 C15A_1 H15B_1 120.0 .
C42_2 C41_2 C46_2 122.1(6) .
C42_2 C41_2 S4 121.9(5) .
C46_2 C41_2 S4 116.1(6) .
C45_2 C44_2 C43_2 119.1(6) .
C45_2 C44_2 H44A_2 119.9 .
C43_2 C44_2 H44A_2 120.9 .
C41_2 C42_2 C43_2 120.7(6) .
C41_2 C42_2 H42A_2 119.7 .
C43_2 C42_2 H42A_2 119.7 .
C42_2 C43_2 C44_2 117.9(6) .
C42_2 C43_2 H43A_2 121.1 .
C44_2 C43_2 H43A_2 121.1 .
C44_2 C45_2 C46_2 123.6(8) .
C44_2 C45_2 H45A_2 118.2 .
C46_2 C45_2 H45A_2 118.2 .
C45_2 C46_2 C41_2 116.5(8) .
C45_2 C46_2 H46A_2 121.8 .
C41_2 C46_2 H46A_2 121.8 .
C42A_2 C41A_2 C46A_2 120.0 .
C42A_2 C41A_2 S4 125.6(5) .
C46A_2 C41A_2 S4 114.3(5) .
C43A_2 C42A_2 C41A_2 120.0 .
C43A_2 C42A_2 H42B_2 120.0 .
C41A_2 C42A_2 H42B_2 120.0 .
C44A_2 C43A_2 C42A_2 120.0 .
C44A_2 C43A_2 H43B_2 120.0 .
C42A_2 C43A_2 H43B_2 120.0 .
C43A_2 C44A_2 C45A_2 120.0 .
C43A_2 C44A_2 H44A_2 101.3 .
C45A_2 C44A_2 H44A_2 134.6 .
C43A_2 C44A_2 H44B_2 120.0 .
C45A_2 C44A_2 H44B_2 120.0 .
C46A_2 C45A_2 C44A_2 120.0 .
C46A_2 C45A_2 H45B_2 120.0 .
C44A_2 C45A_2 H45B_2 120.0 .
C45A_2 C46A_2 C41A_2 120.0 .
C45A_2 C46A_2 H46B_2 120.0 .
C41A_2 C46A_2 H46B_2 120.0 .

loop_
_geom_bond_atom_site_label_1
_geom_bond_atom_site_label_2
_geom_bond_distance
_geom_bond_site_symmetry_2
Ag1 N1 2.098(2) .
Ag1 N6 2.101(2) .
Ag1 Ag3 3.2435(3) 2_566
Ag2 N2 2.074(2) .
Ag2 N3 2.087(2) .
S6 C18 1.774(3) .
S6 C17 1.818(3) .
S3 C56 1.784(3) .
S3 C55 1.821(3) .
Ag3 N4 2.095(2) .
Ag3 N5 2.103(2) .
Ag3 Ag1 3.2435(3) 2_566
S5 C33 1.775(3) .
S5 C32 1.820(3) .
S4 C41A_2 1.755(5) .
S4 C41_2 1.802(5) .
S4 C40 1.839(3) .
S2 C64 1.777(3) .
S2 C63 1.838(3) .
S1 C10A_1 1.721(3) .
S1 C9 1.821(3) .
S1 C10_1 1.857(3) .
N2 C62 1.343(4) .
N2 N1 1.361(3) .
N6 C16 1.350(4) .
N6 N5 1.365(3) .
N5 C31 1.347(3) .
N1 C8 1.342(4) .
N3 C54 1.332(4) .
N3 N4 1.367(3) .
N4 C39 1.343(4) .
C54 C47 1.398(4) .
C54 C55 1.502(4) .
C31 C24 1.400(4) .
C31 C32 1.495(4) .
C3 C4 1.385(4) .
C3 C2 1.401(4) .
C3 H3A 0.9500 .
C1 C8 1.398(4) .
C1 C62 1.399(4) .
C1 C2 1.476(4) .
C2 C7 1.395(4) .
C7 C6 1.385(4) .
C7 H7A 0.9500 .
C47 C39 1.410(4) .
C47 C48 1.470(4) .
C16 C24 1.402(4) .
C16 C17 1.493(4) .
C62 C63 1.500(4) .
C48 C53 1.390(4) .
C48 C49 1.396(5) .
C32 H32A 0.9900 .
C32 H32B 0.9900 .
C33 C34 1.389(4) .
C33 C38 1.399(4) .
C38 C37 1.381(5) .
C38 H38A 0.9500 .
C17 H17A 0.9900 .
C17 H17B 0.9900 .
C8 C9 1.503(4) .
C55 H55A 0.9900 .
C55 H55B 0.9900 .
C53 C52 1.396(4) .
C53 H53A 0.9500 .
C63 H63A 0.9900 .
C63 H63B 0.9900 .
C9 H9A 0.9900 .
C9 H9B 0.9900 .
C40 C39 1.486(4) .
C40 H40A 0.9900 .
C40 H40B 0.9900 .
C18 C23 1.389(4) .
C18 C19 1.389(5) .
C52 C51 1.371(5) .
C52 H52A 0.9500 .
C34 C35 1.392(5) .
C34 H34A 0.9500 .
C69 C64 1.389(5) .
C69 C68 1.390(5) .
C69 H69A 0.9500 .
C49 C50 1.384(5) .
C49 H49A 0.9500 .
C5 C6 1.383(5) .
C5 C4 1.385(5) .
C5 H5A 0.9500 .
C30 C25 1.395(5) .
C30 C29 1.396(5) .
C30 C24 1.472(4) .
C4 H4A 0.9500 .
C23 C22 1.400(5) .
C23 H23A 0.9500 .
C22 C21 1.366(5) .
C22 H22A 0.9500 .
C57 C56 1.376(4) .
C57 C58 1.392(5) .
C57 H57A 0.9500 .
C36 C35 1.377(5) .
C36 C37 1.388(5) .
C36 H36A 0.9500 .
C68 C67 1.388(6) .
C68 H68A 0.9500 .
C19 C20 1.384(5) .
C19 H19A 0.9500 .
C20 C21 1.391(5) .
C20 H20A 0.9500 .
C35 H35A 0.9500 .
C37 H37A 0.9500 .
C25 C26 1.388(5) .
C25 H25A 0.9500 .
C59 C58 1.374(6) .
C59 C60 1.382(6) .
C59 H59A 0.9500 .
C58 H58A 0.9500 .
C61 C60 1.384(5) .
C61 C56 1.384(5) .
C61 H61A 0.9500 .
C29 C28 1.405(5) .
C29 H29A 0.9500 .
C60 H60A 0.9500 .
C50 C51 1.382(5) .
C50 H50A 0.9500 .
C51 H51A 0.9500 .
C67 C66 1.371(6) .
C67 H67A 0.9500 .
C66 C65 1.376(5) .
C66 H66A 0.9500 .
C65 C64 1.394(5) .
C65 H65A 0.9500 .
C28 C27 1.368(8) .
C28 H28A 0.9500 .
C26 C27 1.378(7) .
C26 H26A 0.9500 .
C27 H27A 0.9500 .
C21 H21A 0.9500 .
C6 H6A 0.9500 .
C10_1 C11_1 1.3900 .
C10_1 C15_1 1.3900 .
C11_1 C12_1 1.3900 .
C11_1 H11A_1 0.9500 .
C12_1 C13_1 1.3900 .
C12_1 H12A_1 0.9500 .
C13_1 C14_1 1.3900 .
C13_1 H13A_1 0.9500 .
C14_1 C15_1 1.3900 .
C14_1 H14A_1 0.9500 .
C15_1 H15A_1 0.9500 .
C10A_1 C11A_1 1.3900 .
C10A_1 C15A_1 1.3900 .
C11A_1 C12A_1 1.3900 .
C11A_1 H11B_1 0.9500 .
C12A_1 C13A_1 1.3900 .
C12A_1 H12B_1 0.9500 .
C13A_1 C14A_1 1.3900 .
C13A_1 H13B_1 0.9500 .
C14A_1 C15A_1 1.3900 .
C14A_1 H14B_1 0.9500 .
C15A_1 H15B_1 0.9500 .
C41_2 C42_2 1.327(11) .
C41_2 C46_2 1.417(11) .
C44_2 C45_2 1.300(16) .
C44_2 C43_2 1.462(11) .
C44_2 H44A_2 0.9502 .
C42_2 C43_2 1.397(10) .
C42_2 H42A_2 0.9500 .
C43_2 H43A_2 0.9500 .
C45_2 C46_2 1.402(13) .
C45_2 H45A_2 0.9500 .
C46_2 H46A_2 0.9500 .
C41A_2 C42A_2 1.3900 .
C41A_2 C46A_2 1.3900 .
C42A_2 C43A_2 1.3900 .
C42A_2 H42B_2 0.9500 .
C43A_2 C44A_2 1.3900 .
C43A_2 H43B_2 0.9500 .
C44A_2 C45A_2 1.3900 .
C44A_2 H44A_2 1.0696 .
C44A_2 H44B_2 0.9500 .
C45A_2 C46A_2 1.3900 .
C45A_2 H45B_2 0.9500 .
C46A_2 H46B_2 0.9500 .

loop_
_geom_torsion_atom_site_label_1
_geom_torsion_atom_site_label_2
_geom_torsion_atom_site_label_3
_geom_torsion_atom_site_label_4
_geom_torsion
_geom_torsion_site_symmetry_1
Ag3 Ag1 N6 C16 -86.9(2) 2_566
Ag3 Ag1 N6 N5 112.0(2) 2_566
C16 N6 N5 C31 0.9(3) .
Ag1 N6 N5 C31 165.27(18) .
C16 N6 N5 Ag3 -161.56(18) .
Ag1 N6 N5 Ag3 2.8(3) .
Ag1 Ag3 N5 C31 106.2(2) 2_566
Ag1 Ag3 N5 N6 -94.4(2) 2_566
C62 N2 N1 C8 -0.7(3) .
Ag2 N2 N1 C8 164.13(18) .
C62 N2 N1 Ag1 -171.96(18) .
Ag2 N2 N1 Ag1 -7.1(3) .
Ag3 Ag1 N1 C8 91.2(2) 2_566
Ag3 Ag1 N1 N2 -99.76(19) 2_566
C54 N3 N4 C39 0.3(3) .
Ag2 N3 N4 C39 -167.67(19) .
C54 N3 N4 Ag3 -168.52(19) .
Ag2 N3 N4 Ag3 23.5(3) .
Ag1 Ag3 N4 C39 -94.9(3) 2_566
Ag1 Ag3 N4 N3 70.6(2) 2_566
N4 N3 C54 C47 -0.2(3) .
Ag2 N3 C54 C47 166.7(2) .
N4 N3 C54 C55 -178.3(3) .
Ag2 N3 C54 C55 -11.4(4) .
N6 N5 C31 C24 -0.5(3) .
Ag3 N5 C31 C24 161.39(19) .
N6 N5 C31 C32 178.6(2) .
Ag3 N5 C31 C32 -19.5(4) .
C4 C3 C2 C7 1.0(4) .
C4 C3 C2 C1 -177.0(3) .
C8 C1 C2 C7 50.3(4) .
C62 C1 C2 C7 -128.8(3) .
C8 C1 C2 C3 -131.8(3) .
C62 C1 C2 C3 49.2(4) .
C3 C2 C7 C6 0.3(4) .
C1 C2 C7 C6 178.2(3) .
N3 C54 C47 C39 0.0(3) .
C55 C54 C47 C39 177.9(3) .
N3 C54 C47 C48 -179.6(3) .
C55 C54 C47 C48 -1.7(5) .
N5 N6 C16 C24 -1.0(3) .
Ag1 N6 C16 C24 -164.11(19) .
N5 N6 C16 C17 -179.8(2) .
Ag1 N6 C16 C17 17.1(4) .
N1 N2 C62 C1 0.5(3) .
Ag2 N2 C62 C1 -162.69(19) .
N1 N2 C62 C63 177.6(2) .
Ag2 N2 C62 C63 14.4(4) .
C8 C1 C62 N2 -0.1(3) .
C2 C1 C62 N2 179.2(3) .
C8 C1 C62 C63 -176.7(3) .
C2 C1 C62 C63 2.5(5) .
C54 C47 C48 C53 -45.2(5) .
C39 C47 C48 C53 135.2(3) .
C54 C47 C48 C49 133.8(3) .
C39 C47 C48 C49 -45.7(5) .
N5 C31 C32 S5 56.1(3) .
C24 C31 C32 S5 -125.0(3) .
C33 S5 C32 C31 68.6(2) .
C32 S5 C33 C34 10.7(3) .
C32 S5 C33 C38 -170.7(2) .
C34 C33 C38 C37 0.2(5) .
S5 C33 C38 C37 -178.5(2) .
N6 C16 C17 S6 -69.0(3) .
C24 C16 C17 S6 112.5(3) .
C18 S6 C17 C16 -178.2(2) .
N2 N1 C8 C1 0.7(3) .
Ag1 N1 C8 C1 170.73(19) .
N2 N1 C8 C9 -179.4(2) .
Ag1 N1 C8 C9 -9.4(4) .
C62 C1 C8 N1 -0.4(3) .
C2 C1 C8 N1 -179.6(3) .
C62 C1 C8 C9 179.7(3) .
C2 C1 C8 C9 0.5(5) .
N3 C54 C55 S3 63.4(3) .
C47 C54 C55 S3 -114.4(3) .
C56 S3 C55 C54 -179.3(2) .
C49 C48 C53 C52 0.7(4) .
C47 C48 C53 C52 179.8(3) .
N2 C62 C63 S2 -97.4(3) .
C1 C62 C63 S2 79.0(3) .
C64 S2 C63 C62 -103.3(2) .
N1 C8 C9 S1 -66.2(3) .
C1 C8 C9 S1 113.6(3) .
C10A_1 S1 C9 C8 -81.2(2) .
C10_1 S1 C9 C8 -80.5(3) .
C41A_2 S4 C40 C39 -153.9(4) .
C41_2 S4 C40 C39 -160.8(4) .
C17 S6 C18 C23 1.0(3) .
C17 S6 C18 C19 179.8(2) .
C48 C53 C52 C51 -0.2(5) .
C38 C33 C34 C35 1.2(5) .
S5 C33 C34 C35 179.8(3) .
C53 C48 C49 C50 -0.4(5) .
C47 C48 C49 C50 -179.5(3) .
C2 C3 C4 C5 -1.4(5) .
C6 C5 C4 C3 0.4(5) .
C19 C18 C23 C22 0.5(5) .
S6 C18 C23 C22 179.3(3) .
C18 C23 C22 C21 -0.5(5) .
C64 C69 C68 C67 1.7(5) .
C23 C18 C19 C20 0.1(5) .
S6 C18 C19 C20 -178.8(3) .
C18 C19 C20 C21 -0.6(6) .
C37 C36 C35 C34 0.6(5) .
C33 C34 C35 C36 -1.6(5) .
C33 C38 C37 C36 -1.2(5) .
C35 C36 C37 C38 0.8(5) .
C29 C30 C25 C26 1.3(5) .
C24 C30 C25 C26 -173.4(3) .
C60 C59 C58 C57 0.9(6) .
C56 C57 C58 C59 -1.8(6) .
C25 C30 C29 C28 -2.0(5) .
C24 C30 C29 C28 172.6(3) .
C58 C59 C60 C61 0.9(6) .
C56 C61 C60 C59 -1.7(6) .
C48 C49 C50 C51 -0.3(6) .
C53 C52 C51 C50 -0.5(5) .
C49 C50 C51 C52 0.8(6) .
C69 C68 C67 C66 -1.3(5) .
C68 C67 C66 C65 0.5(5) .
C67 C66 C65 C64 0.0(5) .
C30 C29 C28 C27 1.1(5) .
C30 C25 C26 C27 0.4(6) .
C29 C28 C27 C26 0.6(6) .
C25 C26 C27 C28 -1.3(6) .
C68 C69 C64 C65 -1.2(4) .
C68 C69 C64 S2 178.8(2) .
C66 C65 C64 C69 0.4(5) .
C66 C65 C64 S2 -179.6(2) .
C63 S2 C64 C69 -73.2(3) .
C63 S2 C64 C65 106.8(3) .
N3 N4 C39 C47 -0.3(3) .
Ag3 N4 C39 C47 166.3(2) .
N3 N4 C39 C40 176.7(3) .
Ag3 N4 C39 C40 -16.7(4) .
C54 C47 C39 N4 0.2(3) .
C48 C47 C39 N4 179.8(3) .
C54 C47 C39 C40 -176.5(3) .
C48 C47 C39 C40 3.1(5) .
S4 C40 C39 N4 -84.6(3) .
S4 C40 C39 C47 91.8(3) .
C23 C22 C21 C20 0.0(6) .
C19 C20 C21 C22 0.6(6) .
N5 C31 C24 C16 0.0(3) .
C32 C31 C24 C16 -179.0(3) .
N5 C31 C24 C30 -174.3(3) .
C32 C31 C24 C30 6.7(5) .
N6 C16 C24 C31 0.6(3) .
C17 C16 C24 C31 179.3(3) .
N6 C16 C24 C30 174.8(3) .
C17 C16 C24 C30 -6.6(5) .
C25 C30 C24 C31 126.8(3) .
C29 C30 C24 C31 -47.8(4) .
C25 C30 C24 C16 -46.1(4) .
C29 C30 C24 C16 139.3(3) .
C58 C57 C56 C61 1.0(5) .
C58 C57 C56 S3 -175.2(3) .
C60 C61 C56 C57 0.8(5) .
C60 C61 C56 S3 176.9(3) .
C55 S3 C56 C57 -126.9(3) .
C55 S3 C56 C61 56.9(3) .
C4 C5 C6 C7 0.9(5) .
C2 C7 C6 C5 -1.3(5) .
C10A_1 S1 C10_1 C11_1 148.9(12) .
C9 S1 C10_1 C11_1 -28.2(3) .
C10A_1 S1 C10_1 C15_1 -24.3(9) .
C9 S1 C10_1 C15_1 158.6(3) .
C15_1 C10_1 C11_1 C12_1 0.0 .
S1 C10_1 C11_1 C12_1 -172.8(4) .
C10_1 C11_1 C12_1 C13_1 0.0 .
C11_1 C12_1 C13_1 C14_1 0.0 .
C12_1 C13_1 C14_1 C15_1 0.0 .
C13_1 C14_1 C15_1 C10_1 0.0 .
C11_1 C10_1 C15_1 C14_1 0.0 .
S1 C10_1 C15_1 C14_1 173.6(4) .
C9 S1 C10A_1 C11A_1 16.6(3) .
C10_1 S1 C10A_1 C11A_1 13.6(9) .
C9 S1 C10A_1 C15A_1 -157.63(17) .
C10_1 S1 C10A_1 C15A_1 -160.6(10) .
C15A_1 C10A_1 C11A_1 C12A_1 0.0 .
S1 C10A_1 C11A_1 C12A_1 -174.16(19) .
C10A_1 C11A_1 C12A_1 C13A_1 0.0 .
C11A_1 C12A_1 C13A_1 C14A_1 0.0 .
C12A_1 C13A_1 C14A_1 C15A_1 0.0 .
C13A_1 C14A_1 C15A_1 C10A_1 0.0 .
C11A_1 C10A_1 C15A_1 C14A_1 0.0 .
S1 C10A_1 C15A_1 C14A_1 174.31(19) .
C41A_2 S4 C41_2 C42_2 -136(5) .
C40 S4 C41_2 C42_2 -55.4(10) .
C41A_2 S4 C41_2 C46_2 46(4) .
C40 S4 C41_2 C46_2 126.3(9) .
C46_2 C41_2 C42_2 C43_2 0.2(13) .
S4 C41_2 C42_2 C43_2 -178.0(7) .
C41_2 C42_2 C43_2 C44_2 0.3(10) .
C45_2 C44_2 C43_2 C42_2 1.7(13) .
C43_2 C44_2 C45_2 C46_2 -4.3(17) .
C44_2 C45_2 C46_2 C41_2 4.7(17) .
C42_2 C41_2 C46_2 C45_2 -2.5(15) .
S4 C41_2 C46_2 C45_2 175.8(9) .
C41_2 S4 C41A_2 C42A_2 65(4) .
C40 S4 C41A_2 C42A_2 -36.5(9) .
C41_2 S4 C41A_2 C46A_2 -111(4) .
C40 S4 C41A_2 C46A_2 148.1(7) .
C46A_2 C41A_2 C42A_2 C43A_2 0.0 .
S4 C41A_2 C42A_2 C43A_2 -175.1(7) .
C41A_2 C42A_2 C43A_2 C44A_2 0.0 .
C42A_2 C43A_2 C44A_2 C45A_2 0.0 .
C43A_2 C44A_2 C45A_2 C46A_2 0.0 .
C44A_2 C45A_2 C46A_2 C41A_2 0.0 .
C42A_2 C41A_2 C46A_2 C45A_2 0.0 .
S4 C41A_2 C46A_2 C45A_2 175.7(6) .
